data_7122719
loop_
_publ_author_name
'Garc\'ia-Sim\'on, Cristina'
'Monferrer, Alba'
'Garcia-Borr\`as, Marc'
'Imaz, Inhar'
'Maspoch, Daniel'
'Costas, Miquel'
'Ribas, Xavi'

_publ_section_title
;
 Size-selective encapsulation of C60 and C60-derivatives within an
 adaptable naphthalene-based tetragonal prismatic supramolecular
 nanocapsule
;
_journal_name_full 'Chemical Communications'
_journal_paper_doi 10.1039/C8CC07886F
_journal_year 2018
_chemical_formula_moiety 'C42 H60 N6 O4 Pd2, 2(C2 H3 O2), C2 H3 N'
_chemical_formula_sum 'C48 H69 N7 O8 Pd2'
_chemical_formula_weight 1084.90
_chemical_name_systematic
;
 ?
;
_space_group_crystal_system monoclinic
_space_group_IT_number 15
_space_group_name_Hall '-C 2yc'
_space_group_name_H-M_alt 'C 1 2/c 1'
_symmetry_space_group_name_Hall '-C 2yc'
_symmetry_space_group_name_H-M 'C 1 2/c 1'
_atom_sites_solution_hydrogens geom
_audit_creation_method SHELXL-2013
_audit_update_record
;
2017-07-10 deposited with the CCDC.
2018-12-12 downloaded from the CCDC.
;
_cell_angle_alpha 90
_cell_angle_beta 117.823(2)
_cell_angle_gamma 90
_cell_formula_units_Z 8
_cell_length_a 38.293(6)
_cell_length_b 9.5059(14)
_cell_length_c 34.347(6)
_cell_measurement_reflns_used 3987
_cell_measurement_temperature 130(2)
_cell_measurement_theta_max 28.15
_cell_measurement_theta_min 2.24
_cell_volume 11057(3)
_computing_cell_refinement 'Bruker SMART'
_computing_data_collection 'Bruker SMART'
_computing_data_reduction 'Bruker SAINT'
_computing_molecular_graphics 'Bruker SHELXTL'
_computing_publication_material 'Bruker SHELXTL'
_computing_structure_refinement 'SHELXL-2013 (Sheldrick, 2013)'
_computing_structure_solution 'Bruker SHELXTL'
_diffrn_ambient_temperature 130(2)
_diffrn_measured_fraction_theta_full 0.999
_diffrn_measured_fraction_theta_max 0.919
_diffrn_measurement_device_type 'CCD area detector'
_diffrn_measurement_method 'phi and omega scans'
_diffrn_radiation_monochromator graphite
_diffrn_radiation_source 'sealed tube'
_diffrn_radiation_type MoK\a
_diffrn_radiation_wavelength 0.71073
_diffrn_reflns_av_R_equivalents 0.0818
_diffrn_reflns_av_unetI/netI 0.1295
_diffrn_reflns_Laue_measured_fraction_full 0.999
_diffrn_reflns_Laue_measured_fraction_max 0.919
_diffrn_reflns_limit_h_max 50
_diffrn_reflns_limit_h_min -36
_diffrn_reflns_limit_k_max 9
_diffrn_reflns_limit_k_min -12
_diffrn_reflns_limit_l_max 43
_diffrn_reflns_limit_l_min -44
_diffrn_reflns_number 33088
_diffrn_reflns_point_group_measured_fraction_full 0.999
_diffrn_reflns_point_group_measured_fraction_max 0.919
_diffrn_reflns_theta_full 25.242
_diffrn_reflns_theta_max 28.391
_diffrn_reflns_theta_min 1.203
_exptl_absorpt_coefficient_mu 0.703
_exptl_absorpt_correction_T_max 1.0
_exptl_absorpt_correction_T_min 0.494543
_exptl_absorpt_correction_type empirical
_exptl_absorpt_process_details 'SADABS v2.10 BRUKER 2001'
_exptl_crystal_colour yellow
_exptl_crystal_density_diffrn 1.303
_exptl_crystal_description block
_exptl_crystal_F_000 4496
_exptl_crystal_size_max 0.20
_exptl_crystal_size_mid 0.15
_exptl_crystal_size_min 0.10
_refine_diff_density_max 1.208
_refine_diff_density_min -0.792
_refine_diff_density_rms 0.116
_refine_ls_extinction_method none
_refine_ls_goodness_of_fit_ref 0.967
_refine_ls_hydrogen_treatment constr
_refine_ls_matrix_type full
_refine_ls_number_parameters 527
_refine_ls_number_reflns 12753
_refine_ls_number_restraints 0
_refine_ls_restrained_S_all 0.967
_refine_ls_R_factor_all 0.2110
_refine_ls_R_factor_gt 0.0929
_refine_ls_shift/su_max 0.000
_refine_ls_shift/su_mean 0.000
_refine_ls_structure_factor_coef Fsqd
_refine_ls_weighting_details 'w=1/[\s^2^(Fo^2^)+(0.1534P)^2^] where P=(Fo^2^+2Fc^2^)/3'
_refine_ls_weighting_scheme calc
_refine_ls_wR_factor_gt 0.2415
_refine_ls_wR_factor_ref 0.3075
_reflns_Friedel_coverage 0.000
_reflns_number_gt 4691
_reflns_number_total 12753
_reflns_threshold_expression 'I > 2\s(I)'
_cod_data_source_file c8cc07886f3.cif
_cod_data_source_block aml1p39_sq_s
_cod_database_code 7122719
_shelx_space_group_comment
;
The symmetry employed for this shelxl refinement is uniquely defined
by the following loop, which should always be used as a source of
symmetry information in preference to the above space-group names.
They are only intended as comments.
;
_shelxl_version_number 2013-3

loop_
_space_group_symop_operation_xyz
'x, y, z'
'-x, y, -z+1/2'
'x+1/2, y+1/2, z'
'-x+1/2, y+1/2, -z+1/2'
'-x, -y, -z'
'x, -y, z-1/2'
'-x+1/2, -y+1/2, -z'
'x+1/2, -y+1/2, z-1/2'

loop_
_atom_site_label
_atom_site_type_symbol
_atom_site_fract_x
_atom_site_fract_y
_atom_site_fract_z
_atom_site_U_iso_or_equiv
_atom_site_adp_type
_atom_site_occupancy
_atom_site_site_symmetry_order
_atom_site_calc_flag
_atom_site_refinement_flags_posn
_atom_site_refinement_flags_adp
Pd1 Pd 0.51830(2) 0.25465(8) 0.40698(3) 0.0694(3) Uani 1 1 d . .
O1 O 0.5607(2) 0.3739(8) 0.4024(3) 0.098(2) Uani 1 1 d . .
N1 N 0.5505(2) 0.0674(9) 0.4168(3) 0.085(3) Uani 1 1 d . .
C1 C 0.5599(3) 0.0177(13) 0.3806(4) 0.092(3) Uani 1 1 d . .
H1A H 0.5733 0.0952 0.3736 0.110 Uiso 1 1 calc R U
H1B H 0.5788 -0.0616 0.3921 0.110 Uiso 1 1 calc R U
N2 N 0.4809(2) 0.1376(9) 0.4200(3) 0.073(2) Uani 1 1 d . .
Pd2 Pd 0.30212(2) 0.04768(9) 0.16547(3) 0.0900(4) Uani 1 1 d . .
C2 C 0.5876(3) 0.0932(13) 0.4561(4) 0.104(4) Uani 1 1 d . .
H2A H 0.6039 0.0081 0.4637 0.156 Uiso 1 1 calc R U
H2B H 0.5823 0.1185 0.4805 0.156 Uiso 1 1 calc R U
H2C H 0.6016 0.1705 0.4505 0.156 Uiso 1 1 calc R U
O2 O 0.5290(5) 0.3980(14) 0.3317(5) 0.190(6) Uani 1 1 d . .
N3 N 0.4893(2) 0.4292(8) 0.4154(3) 0.071(2) Uani 1 1 d . .
C3 C 0.5278(4) -0.0462(11) 0.4259(4) 0.091(3) Uani 1 1 d . .
H3A H 0.5462 -0.1182 0.4457 0.109 Uiso 1 1 calc R U
H3B H 0.5092 -0.0926 0.3981 0.109 Uiso 1 1 calc R U
N4 N 0.2647(2) 0.2052(10) 0.1663(4) 0.093(3) Uani 1 1 d . .
C4 C 0.5050(3) 0.0203(11) 0.4476(4) 0.081(3) Uani 1 1 d . .
H4A H 0.4878 -0.0510 0.4509 0.097 Uiso 1 1 calc R U
H4B H 0.5237 0.0555 0.4772 0.097 Uiso 1 1 calc R U
N5 N 0.3036(3) -0.0194(10) 0.2210(4) 0.105(3) Uani 1 1 d . .
C5 C 0.4469(3) 0.0876(11) 0.3794(3) 0.084(3) Uani 1 1 d . .
H5A H 0.4331 0.1683 0.3608 0.126 Uiso 1 1 calc R U
H5B H 0.4287 0.0360 0.3870 0.126 Uiso 1 1 calc R U
H5C H 0.4561 0.0253 0.3635 0.126 Uiso 1 1 calc R U
N6 N 0.3277(3) -0.1492(10) 0.1661(4) 0.110(3) Uani 1 1 d . .
C6 C 0.4683(3) 0.2337(10) 0.4462(4) 0.076(3) Uani 1 1 d . .
H6A H 0.4455 0.1926 0.4482 0.092 Uiso 1 1 calc R U
H6B H 0.4903 0.2449 0.4764 0.092 Uiso 1 1 calc R U
C7 C 0.4572(3) 0.3744(11) 0.4238(4) 0.079(3) Uani 1 1 d . .
H7A H 0.4327 0.3651 0.3956 0.094 Uiso 1 1 calc R U
H7B H 0.4522 0.4414 0.4427 0.094 Uiso 1 1 calc R U
C8 C 0.5204(3) 0.4928(11) 0.4568(4) 0.086(3) Uani 1 1 d . .
H8A H 0.5434 0.5176 0.4528 0.128 Uiso 1 1 calc R U
H8B H 0.5283 0.4249 0.4809 0.128 Uiso 1 1 calc R U
H8C H 0.5100 0.5777 0.4639 0.128 Uiso 1 1 calc R U
C9 C 0.4748(3) 0.5476(10) 0.3822(3) 0.077(3) Uani 1 1 d . .
H9A H 0.4738 0.6341 0.3977 0.092 Uiso 1 1 calc R U
H9B H 0.4949 0.5634 0.3721 0.092 Uiso 1 1 calc R U
C11 C 0.42909(17) 0.4690(7) 0.3025(3) 0.150(6) Uani 1 1 d G .
H11 H 0.4510 0.4407 0.2985 0.179 Uiso 1 1 calc R U
C10 C 0.4353(2) 0.5317(8) 0.3418(2) 0.101(4) Uani 1 1 d G .
C19 C 0.4032(3) 0.5731(7) 0.3477(2) 0.166(8) Uani 1 1 d G .
H19 H 0.4075 0.6160 0.3745 0.200 Uiso 1 1 calc R U
C18 C 0.3650(3) 0.5519(7) 0.3143(2) 0.129(4) Uani 1 1 d G .
H18 H 0.3431 0.5802 0.3183 0.155 Uiso 1 1 calc R U
C17 C 0.35882(18) 0.4892(5) 0.2750(2) 0.129(4) Uani 1 1 d G .
C12 C 0.39086(17) 0.4478(5) 0.2691(2) 0.152(5) Uani 1 1 d G .
C13 C 0.3847(2) 0.3851(7) 0.2298(2) 0.152(5) Uani 1 1 d G .
H13 H 0.4066 0.3568 0.2258 0.183 Uiso 1 1 calc R U
C14 C 0.3465(2) 0.3639(7) 0.1964(2) 0.117(5) Uani 1 1 d G .
H14 H 0.3422 0.3211 0.1696 0.140 Uiso 1 1 calc R U
C15 C 0.31441(19) 0.4053(7) 0.2023(2) 0.083(3) Uani 1 1 d G .
C16 C 0.32059(17) 0.4680(7) 0.2416(2) 0.133(5) Uani 1 1 d G .
H16 H 0.2987 0.4963 0.2456 0.160 Uiso 1 1 calc R U
C20 C 0.2750(3) 0.3536(11) 0.1628(4) 0.090(3) Uani 1 1 d . .
H20A H 0.2533 0.4149 0.1606 0.108 Uiso 1 1 calc R U
H20B H 0.2771 0.3647 0.1353 0.108 Uiso 1 1 calc R U
C21 C 0.2261(3) 0.1754(15) 0.1268(5) 0.131(5) Uani 1 1 d . .
H21A H 0.2285 0.1922 0.1000 0.197 Uiso 1 1 calc R U
H21B H 0.2057 0.2374 0.1270 0.197 Uiso 1 1 calc R U
H21C H 0.2187 0.0771 0.1275 0.197 Uiso 1 1 calc R U
C22 C 0.2607(4) 0.1839(13) 0.2065(5) 0.109(4) Uani 1 1 d . .
H22A H 0.2342 0.2158 0.2012 0.131 Uiso 1 1 calc R U
H22B H 0.2806 0.2418 0.2306 0.131 Uiso 1 1 calc R U
C23 C 0.2662(4) 0.0294(13) 0.2207(6) 0.132(6) Uani 1 1 d . .
H23A H 0.2683 0.0198 0.2504 0.159 Uiso 1 1 calc R U
H23B H 0.2435 -0.0274 0.1997 0.159 Uiso 1 1 calc R U
C24 C 0.3383(4) 0.0362(14) 0.2599(5) 0.112(4) Uani 1 1 d . .
H24A H 0.3625 0.0084 0.2587 0.169 Uiso 1 1 calc R U
H24B H 0.3388 -0.0018 0.2867 0.169 Uiso 1 1 calc R U
H24C H 0.3368 0.1391 0.2602 0.169 Uiso 1 1 calc R U
C25 C 0.3048(4) -0.1775(12) 0.2210(6) 0.125(5) Uani 1 1 d . .
H25A H 0.3115 -0.2145 0.2506 0.150 Uiso 1 1 calc R U
H25B H 0.2788 -0.2159 0.1996 0.150 Uiso 1 1 calc R U
C26 C 0.3358(4) -0.2179(11) 0.2083(6) 0.116(5) Uani 1 1 d . .
H26A H 0.3621 -0.1886 0.2317 0.139 Uiso 1 1 calc R U
H26B H 0.3360 -0.3213 0.2051 0.139 Uiso 1 1 calc R U
C27 C 0.2937(4) -0.2189(14) 0.1263(6) 0.153(7) Uani 1 1 d . .
H27A H 0.2903 -0.1725 0.0992 0.229 Uiso 1 1 calc R U
H27B H 0.2693 -0.2103 0.1287 0.229 Uiso 1 1 calc R U
H27C H 0.2997 -0.3187 0.1253 0.229 Uiso 1 1 calc R U
C28 C 0.3632(3) -0.1533(12) 0.1586(4) 0.099(4) Uani 1 1 d . .
H28A H 0.3670 -0.2508 0.1511 0.119 Uiso 1 1 calc R U
H28B H 0.3583 -0.0929 0.1330 0.119 Uiso 1 1 calc R U
C29 C 0.3994(4) -0.1065(14) 0.1965(4) 0.090(3) Uani 1 1 d . .
C30 C 0.4273(5) -0.1951(16) 0.2273(5) 0.112(4) Uani 1 1 d . .
H30 H 0.4238 -0.2938 0.2231 0.134 Uiso 1 1 calc R U
C31 C 0.4617(4) -0.1429(13) 0.2655(5) 0.091(4) Uani 1 1 d . .
C32 C 0.4895(5) -0.2335(15) 0.2960(6) 0.117(5) Uani 1 1 d . .
H32 H 0.4871 -0.3325 0.2918 0.141 Uiso 1 1 calc R U
C33 C 0.5209(4) -0.1756(18) 0.3326(6) 0.117(5) Uani 1 1 d . .
H33 H 0.5397 -0.2372 0.3538 0.140 Uiso 1 1 calc R U
C35 C 0.5262(4) -0.0274(16) 0.3398(5) 0.090(3) Uani 1 1 d . .
C36 C 0.5016(5) 0.0572(16) 0.3116(6) 0.111(4) Uani 1 1 d . .
H36 H 0.5059 0.1555 0.3165 0.134 Uiso 1 1 calc R U
C37 C 0.4652(4) 0.0058(12) 0.2697(5) 0.097(4) Uani 1 1 d . .
C38 C 0.4397(6) 0.0979(15) 0.2410(6) 0.127(5) Uani 1 1 d . .
H38 H 0.4436 0.1965 0.2454 0.152 Uiso 1 1 calc R U
C39 C 0.4081(5) 0.0442(16) 0.2054(5) 0.119(5) Uani 1 1 d . .
H39 H 0.3902 0.1090 0.1846 0.143 Uiso 1 1 calc R U
C40 C 0.5597(7) 0.4145(18) 0.3700(8) 0.144(5) Uani 1 1 d . .
C41 C 0.5964(4) 0.4892(14) 0.3720(6) 0.136(6) Uani 1 1 d . .
H41A H 0.5895 0.5326 0.3434 0.204 Uiso 1 1 calc R U
H41B H 0.6176 0.4203 0.3790 0.204 Uiso 1 1 calc R U
H41C H 0.6055 0.5621 0.3948 0.204 Uiso 1 1 calc R U
O3 O 0.2964(4) 0.1010(13) 0.1078(5) 0.169(6) Uani 1 1 d . .
O1T O 0.4489(3) 0.7484(9) 0.4592(3) 0.117(3) Uani 1 1 d . .
C1T C 0.4157(4) 0.7749(14) 0.4410(4) 0.090(3) Uani 1 1 d . .
O2T O 0.4020(4) 0.8792(14) 0.4201(6) 0.222(8) Uani 1 1 d . .
C2T C 0.3856(4) 0.6703(15) 0.4421(5) 0.134(5) Uani 1 1 d . .
H2TA H 0.3969 0.5754 0.4477 0.201 Uiso 1 1 calc R U
H2TB H 0.3615 0.6718 0.4137 0.201 Uiso 1 1 calc R U
H2TC H 0.3792 0.6971 0.4656 0.201 Uiso 1 1 calc R U
O1S O 0.2878(3) 0.1178(13) 0.3280(5) 0.156(4) Uani 1 1 d . .
C1S C 0.3055(5) 0.220(2) 0.3516(7) 0.142(7) Uani 1 1 d . .
O2S O 0.2903(4) 0.3189(14) 0.3637(6) 0.219(7) Uani 1 1 d . .
C2S C 0.3493(4) 0.2432(15) 0.3692(6) 0.154(7) Uani 1 1 d . .
H2SA H 0.3559 0.2386 0.3450 0.231 Uiso 1 1 calc R U
H2SB H 0.3638 0.1701 0.3909 0.231 Uiso 1 1 calc R U
H2SC H 0.3564 0.3358 0.3833 0.231 Uiso 1 1 calc R U
C43 C 0.3059(5) 0.185(2) 0.0491(6) 0.191(8) Uani 1 1 d . .
H43A H 0.2789 0.2137 0.0286 0.286 Uiso 1 1 calc R U
H43B H 0.3131 0.1019 0.0376 0.286 Uiso 1 1 calc R U
H43C H 0.3241 0.2623 0.0524 0.286 Uiso 1 1 calc R U
O4 O 0.3492(6) 0.193(2) 0.1180(7) 0.254(8) Uani 1 1 d . .
C42 C 0.3086(8) 0.150(2) 0.0951(8) 0.144(5) Uani 1 1 d . .

loop_
_atom_site_aniso_label
_atom_site_aniso_U_11
_atom_site_aniso_U_22
_atom_site_aniso_U_33
_atom_site_aniso_U_23
_atom_site_aniso_U_13
_atom_site_aniso_U_12
Pd1 0.0613(5) 0.0784(5) 0.0761(5) 0.0062(4) 0.0384(4) -0.0105(4)
O1 0.104(6) 0.096(6) 0.118(7) 0.007(5) 0.072(6) -0.020(4)
N1 0.060(5) 0.100(7) 0.100(7) 0.004(5) 0.041(5) -0.010(5)
C1 0.077(7) 0.102(9) 0.114(10) 0.000(7) 0.059(8) 0.005(6)
N2 0.058(5) 0.088(6) 0.081(6) 0.014(5) 0.038(5) -0.010(4)
Pd2 0.0670(5) 0.0681(5) 0.1389(9) -0.0263(5) 0.0515(5) -0.0155(4)
C2 0.072(7) 0.106(9) 0.125(11) 0.018(8) 0.038(8) 0.003(7)
O2 0.255(16) 0.162(11) 0.175(12) 0.023(9) 0.119(12) -0.062(11)
N3 0.067(5) 0.073(5) 0.077(6) 0.000(4) 0.037(5) -0.011(4)
C3 0.096(8) 0.076(7) 0.111(9) 0.024(6) 0.056(7) 0.002(6)
N4 0.057(5) 0.083(6) 0.139(9) -0.030(6) 0.046(6) -0.008(4)
C4 0.089(7) 0.077(7) 0.095(8) 0.016(6) 0.058(7) 0.000(6)
N5 0.077(6) 0.095(7) 0.161(10) -0.019(7) 0.072(7) -0.026(5)
C5 0.074(7) 0.091(8) 0.094(8) -0.007(6) 0.046(7) -0.025(6)
N6 0.086(7) 0.076(7) 0.170(11) -0.026(7) 0.061(7) -0.007(5)
C6 0.081(7) 0.081(7) 0.087(7) 0.005(6) 0.055(6) -0.008(6)
C7 0.069(6) 0.088(7) 0.088(8) 0.008(6) 0.045(6) -0.004(6)
C8 0.069(6) 0.095(8) 0.088(8) -0.005(6) 0.033(6) 0.001(6)
C9 0.079(7) 0.070(6) 0.074(7) -0.004(5) 0.030(6) -0.020(5)
C11 0.176(16) 0.087(10) 0.171(16) 0.029(10) 0.069(14) -0.046(10)
C10 0.109(10) 0.086(9) 0.078(9) 0.018(7) 0.018(8) -0.034(8)
C19 0.063(8) 0.138(13) 0.23(2) 0.043(13) 0.014(11) -0.025(9)
C18 0.179(11) 0.089(7) 0.136(10) 0.005(6) 0.087(10) 0.002(7)
C17 0.179(11) 0.089(7) 0.136(10) 0.005(6) 0.087(10) 0.002(7)
C12 0.175(11) 0.076(8) 0.171(13) 0.019(7) 0.051(12) -0.035(7)
C13 0.175(11) 0.076(8) 0.171(13) 0.019(7) 0.051(12) -0.035(7)
C14 0.061(7) 0.068(7) 0.184(14) 0.014(8) 0.026(8) 0.002(6)
C15 0.090(8) 0.058(6) 0.098(9) 0.015(6) 0.042(7) -0.012(6)
C16 0.197(17) 0.090(10) 0.141(14) 0.017(9) 0.103(13) -0.012(10)
C20 0.058(6) 0.075(7) 0.121(10) -0.016(6) 0.029(6) -0.005(5)
C21 0.059(7) 0.125(11) 0.180(14) -0.071(10) 0.031(8) -0.010(7)
C22 0.086(8) 0.090(9) 0.178(14) -0.033(9) 0.083(9) -0.013(7)
C23 0.116(10) 0.090(10) 0.237(18) -0.029(10) 0.121(12) -0.034(8)
C24 0.109(10) 0.120(10) 0.145(12) 0.023(9) 0.090(10) -0.004(8)
C25 0.118(10) 0.057(7) 0.210(16) 0.004(8) 0.086(11) -0.008(7)
C26 0.137(12) 0.049(6) 0.195(16) 0.011(8) 0.106(12) -0.011(7)
C27 0.118(11) 0.086(9) 0.209(18) -0.062(10) 0.039(12) -0.021(8)
C28 0.091(8) 0.073(7) 0.123(10) -0.022(7) 0.041(8) 0.006(6)
C29 0.092(9) 0.098(9) 0.108(10) 0.012(8) 0.070(8) 0.027(8)
C30 0.113(11) 0.114(11) 0.148(13) -0.024(10) 0.095(11) -0.013(9)
C31 0.100(9) 0.092(9) 0.124(11) 0.033(8) 0.089(9) 0.033(8)
C32 0.155(14) 0.090(9) 0.165(14) 0.017(10) 0.122(13) 0.003(10)
C33 0.100(10) 0.135(13) 0.152(14) -0.029(11) 0.089(10) -0.018(9)
C35 0.073(8) 0.108(11) 0.114(11) -0.003(9) 0.065(8) 0.006(8)
C36 0.106(10) 0.111(11) 0.145(13) -0.021(10) 0.082(11) 0.001(9)
C37 0.112(10) 0.055(7) 0.170(13) 0.006(8) 0.104(10) 0.013(7)
C38 0.176(15) 0.073(8) 0.165(15) 0.008(10) 0.108(13) 0.031(10)
C39 0.124(11) 0.123(13) 0.121(12) -0.036(9) 0.066(10) -0.032(10)
C40 0.192(15) 0.105(9) 0.161(14) 0.005(9) 0.103(12) 0.003(9)
C41 0.125(11) 0.103(10) 0.226(17) 0.049(10) 0.120(12) 0.000(8)
O3 0.211(13) 0.126(9) 0.267(16) 0.049(9) 0.192(13) 0.040(9)
O1T 0.087(6) 0.129(7) 0.113(7) 0.033(5) 0.029(5) -0.022(5)
C1T 0.062(7) 0.101(9) 0.100(9) 0.024(7) 0.031(7) -0.003(7)
O2T 0.155(10) 0.174(11) 0.37(2) 0.164(13) 0.153(12) 0.063(9)
C2T 0.094(9) 0.114(11) 0.175(14) 0.036(10) 0.048(10) -0.006(8)
O1S 0.103(8) 0.125(9) 0.236(13) 0.008(9) 0.077(8) 0.002(7)
C1S 0.096(12) 0.108(13) 0.23(2) 0.055(13) 0.080(13) 0.043(10)
O2S 0.138(9) 0.135(10) 0.39(2) 0.045(12) 0.121(12) 0.052(9)
C2S 0.115(12) 0.113(12) 0.26(2) 0.016(11) 0.107(14) -0.006(9)
C43 0.137(14) 0.27(2) 0.135(16) 0.012(16) 0.042(13) 0.008(16)
O4 0.267(19) 0.257(18) 0.27(2) 0.029(15) 0.152(17) -0.061(16)
C42 0.192(15) 0.105(9) 0.161(14) 0.005(9) 0.103(12) 0.003(9)

loop_
_atom_type_symbol
_atom_type_description
_atom_type_scat_dispersion_real
_atom_type_scat_dispersion_imag
_atom_type_scat_source
C C 0.0033 0.0016 'International Tables Vol C Tables 4.2.6.8 and 6.1.1.4'
H H 0.0000 0.0000 'International Tables Vol C Tables 4.2.6.8 and 6.1.1.4'
N N 0.0061 0.0033 'International Tables Vol C Tables 4.2.6.8 and 6.1.1.4'
O O 0.0106 0.0060 'International Tables Vol C Tables 4.2.6.8 and 6.1.1.4'
Pd Pd -0.9988 1.0072 'International Tables Vol C Tables 4.2.6.8 and 6.1.1.4'

loop_
_geom_angle_atom_site_label_1
_geom_angle_atom_site_label_2
_geom_angle_atom_site_label_3
_geom_angle
N2 Pd1 O1 172.6(4)
N2 Pd1 N3 85.9(3)
O1 Pd1 N3 93.6(3)
N2 Pd1 N1 85.5(3)
O1 Pd1 N1 93.1(3)
N3 Pd1 N1 163.7(3)
C40 O1 Pd1 125.7(13)
C2 N1 C3 109.7(9)
C2 N1 C1 108.1(8)
C3 N1 C1 109.1(8)
C2 N1 Pd1 104.6(7)
C3 N1 Pd1 106.7(6)
C1 N1 Pd1 118.4(7)
C35 C1 N1 115.8(9)
C35 C1 H1A 108.3
N1 C1 H1A 108.3
C35 C1 H1B 108.3
N1 C1 H1B 108.3
H1A C1 H1B 107.4
C5 N2 C4 112.0(8)
C5 N2 C6 111.9(8)
C4 N2 C6 110.8(8)
C5 N2 Pd1 111.9(6)
C4 N2 Pd1 105.1(6)
C6 N2 Pd1 104.7(6)
O3 Pd2 N5 174.4(5)
O3 Pd2 N4 94.2(5)
N5 Pd2 N4 86.0(4)
O3 Pd2 N6 94.2(5)
N5 Pd2 N6 84.2(5)
N4 Pd2 N6 163.4(4)
N1 C2 H2A 109.5
N1 C2 H2B 109.5
H2A C2 H2B 109.5
N1 C2 H2C 109.5
H2A C2 H2C 109.5
H2B C2 H2C 109.5
C7 N3 C8 108.8(8)
C7 N3 C9 111.3(7)
C8 N3 C9 105.5(7)
C7 N3 Pd1 106.8(6)
C8 N3 Pd1 102.4(6)
C9 N3 Pd1 121.2(6)
N1 C3 C4 108.7(8)
N1 C3 H3A 109.9
C4 C3 H3A 109.9
N1 C3 H3B 109.9
C4 C3 H3B 109.9
H3A C3 H3B 108.3
C22 N4 C20 110.7(9)
C22 N4 C21 109.4(10)
C20 N4 C21 107.2(10)
C22 N4 Pd2 106.7(8)
C20 N4 Pd2 118.2(7)
C21 N4 Pd2 104.3(7)
N2 C4 C3 109.4(8)
N2 C4 H4A 109.8
C3 C4 H4A 109.8
N2 C4 H4B 109.8
C3 C4 H4B 109.8
H4A C4 H4B 108.2
C24 N5 C23 110.4(10)
C24 N5 C25 110.1(11)
C23 N5 C25 109.7(9)
C24 N5 Pd2 111.4(7)
C23 N5 Pd2 107.1(9)
C25 N5 Pd2 108.0(9)
N2 C5 H5A 109.5
N2 C5 H5B 109.5
H5A C5 H5B 109.5
N2 C5 H5C 109.5
H5A C5 H5C 109.5
H5B C5 H5C 109.5
C26 N6 C28 111.4(10)
C26 N6 C27 112.6(11)
C28 N6 C27 107.1(11)
C26 N6 Pd2 106.6(8)
C28 N6 Pd2 118.4(8)
C27 N6 Pd2 100.3(8)
C7 C6 N2 109.1(8)
C7 C6 H6A 109.9
N2 C6 H6A 109.9
C7 C6 H6B 109.9
N2 C6 H6B 109.9
H6A C6 H6B 108.3
N3 C7 C6 110.6(8)
N3 C7 H7A 109.5
C6 C7 H7A 109.5
N3 C7 H7B 109.5
C6 C7 H7B 109.5
H7A C7 H7B 108.1
N3 C8 H8A 109.5
N3 C8 H8B 109.5
H8A C8 H8B 109.5
N3 C8 H8C 109.5
H8A C8 H8C 109.5
H8B C8 H8C 109.5
C10 C9 N3 118.5(7)
C10 C9 H9A 107.7
N3 C9 H9A 107.7
C10 C9 H9B 107.7
N3 C9 H9B 107.7
H9A C9 H9B 107.1
C10 C11 C12 120.0
C10 C11 H11 120.0
C12 C11 H11 120.0
C19 C10 C11 120.0
C19 C10 C9 114.4(7)
C11 C10 C9 125.3(7)
C10 C19 C18 120.0
C10 C19 H19 120.0
C18 C19 H19 120.0
C17 C18 C19 120.0
C17 C18 H18 120.0
C19 C18 H18 120.0
C12 C17 C18 120.0
C12 C17 C16 120.0
C18 C17 C16 120.0
C13 C12 C17 120.0
C13 C12 C11 120.0
C17 C12 C11 120.0
C12 C13 C14 120.0
C12 C13 H13 120.0
C14 C13 H13 120.0
C15 C14 C13 120.0
C15 C14 H14 120.0
C13 C14 H14 120.0
C14 C15 C16 120.0
C14 C15 C20 110.1(6)
C16 C15 C20 129.4(6)
C15 C16 C17 120.0
C15 C16 H16 120.0
C17 C16 H16 120.0
N4 C20 C15 114.5(8)
N4 C20 H20A 108.6
C15 C20 H20A 108.6
N4 C20 H20B 108.6
C15 C20 H20B 108.6
H20A C20 H20B 107.6
N4 C21 H21A 109.5
N4 C21 H21B 109.5
H21A C21 H21B 109.5
N4 C21 H21C 109.5
H21A C21 H21C 109.5
H21B C21 H21C 109.5
N4 C22 C23 111.7(10)
N4 C22 H22A 109.3
C23 C22 H22A 109.3
N4 C22 H22B 109.3
C23 C22 H22B 109.3
H22A C22 H22B 107.9
N5 C23 C22 106.8(9)
N5 C23 H23A 110.4
C22 C23 H23A 110.4
N5 C23 H23B 110.4
C22 C23 H23B 110.4
H23A C23 H23B 108.6
N5 C24 H24A 109.5
N5 C24 H24B 109.5
H24A C24 H24B 109.5
N5 C24 H24C 109.5
H24A C24 H24C 109.5
H24B C24 H24C 109.5
C26 C25 N5 106.5(10)
C26 C25 H25A 110.4
N5 C25 H25A 110.4
C26 C25 H25B 110.4
N5 C25 H25B 110.4
H25A C25 H25B 108.6
N6 C26 C25 109.8(12)
N6 C26 H26A 109.7
C25 C26 H26A 109.7
N6 C26 H26B 109.7
C25 C26 H26B 109.7
H26A C26 H26B 108.2
N6 C27 H27A 109.5
N6 C27 H27B 109.5
H27A C27 H27B 109.5
N6 C27 H27C 109.5
H27A C27 H27C 109.5
H27B C27 H27C 109.5
C29 C28 N6 113.3(10)
C29 C28 H28A 108.9
N6 C28 H28A 108.9
C29 C28 H28B 108.9
N6 C28 H28B 108.9
H28A C28 H28B 107.7
C30 C29 C28 124.7(13)
C30 C29 C39 114.4(14)
C28 C29 C39 120.8(12)
C29 C30 C31 122.5(13)
C29 C30 H30 118.8
C31 C30 H30 118.8
C32 C31 C37 122.5(15)
C32 C31 C30 121.6(14)
C37 C31 C30 115.9(12)
C33 C32 C31 118.2(14)
C33 C32 H32 120.9
C31 C32 H32 120.9
C32 C33 C35 122.8(15)
C32 C33 H33 118.6
C35 C33 H33 118.6
C36 C35 C33 119.8(15)
C36 C35 C1 123.6(14)
C33 C35 C1 116.6(14)
C35 C36 C37 122.4(14)
C35 C36 H36 118.8
C37 C36 H36 118.8
C38 C37 C31 125.0(15)
C38 C37 C36 120.7(13)
C31 C37 C36 114.3(13)
C37 C38 C39 117.1(15)
C37 C38 H38 121.5
C39 C38 H38 121.5
C38 C39 C29 125.1(15)
C38 C39 H39 117.5
C29 C39 H39 117.5
O1 C40 O2 123(2)
O1 C40 C41 119(2)
O2 C40 C41 118.2(19)
C40 C41 H41A 109.5
C40 C41 H41B 109.5
H41A C41 H41B 109.5
C40 C41 H41C 109.5
H41A C41 H41C 109.5
H41B C41 H41C 109.5
C42 O3 Pd2 142(3)
O1T C1T O2T 125.2(13)
O1T C1T C2T 119.6(12)
O2T C1T C2T 115.2(12)
C1T C2T H2TA 109.5
C1T C2T H2TB 109.5
H2TA C2T H2TB 109.5
C1T C2T H2TC 109.5
H2TA C2T H2TC 109.5
H2TB C2T H2TC 109.5
O1S C1S O2S 126.5(16)
O1S C1S C2S 122.9(16)
O2S C1S C2S 110.6(19)
C1S C2S H2SA 109.5
C1S C2S H2SB 109.5
H2SA C2S H2SB 109.5
C1S C2S H2SC 109.5
H2SA C2S H2SC 109.5
H2SB C2S H2SC 109.5
C42 C43 H43A 109.5
C42 C43 H43B 109.5
H43A C43 H43B 109.5
C42 C43 H43C 109.5
H43A C43 H43C 109.5
H43B C43 H43C 109.5
O3 C42 O4 124(3)
O3 C42 C43 142(3)
O4 C42 C43 92.2(18)

loop_
_geom_bond_atom_site_label_1
_geom_bond_atom_site_label_2
_geom_bond_distance
Pd1 N2 2.023(7)
Pd1 O1 2.047(7)
Pd1 N3 2.091(8)
Pd1 N1 2.101(9)
O1 C40 1.16(2)
N1 C2 1.451(14)
N1 C3 1.508(12)
N1 C1 1.524(14)
C1 C35 1.456(16)
C1 H1A 0.9900
C1 H1B 0.9900
N2 C5 1.474(12)
N2 C4 1.476(12)
N2 C6 1.508(12)
Pd2 O3 1.955(14)
Pd2 N5 1.985(11)
Pd2 N4 2.081(8)
Pd2 N6 2.107(10)
C2 H2A 0.9800
C2 H2B 0.9800
C2 H2C 0.9800
O2 C40 1.30(2)
N3 C7 1.481(11)
N3 C8 1.492(12)
N3 C9 1.512(12)
C3 C4 1.521(14)
C3 H3A 0.9900
C3 H3B 0.9900
N4 C22 1.475(16)
N4 C20 1.484(14)
N4 C21 1.495(14)
C4 H4A 0.9900
C4 H4B 0.9900
N5 C24 1.475(16)
N5 C23 1.500(14)
N5 C25 1.503(14)
C5 H5A 0.9800
C5 H5B 0.9800
C5 H5C 0.9800
N6 C26 1.485(17)
N6 C28 1.500(14)
N6 C27 1.532(16)
C6 C7 1.501(13)
C6 H6A 0.9900
C6 H6B 0.9900
C7 H7A 0.9900
C7 H7B 0.9900
C8 H8A 0.9800
C8 H8B 0.9800
C8 H8C 0.9800
C9 C10 1.509(11)
C9 H9A 0.9900
C9 H9B 0.9900
C11 C10 1.3900
C11 C12 1.3900
C11 H11 0.9500
C10 C19 1.3900
C19 C18 1.3900
C19 H19 0.9500
C18 C17 1.3900
C18 H18 0.9500
C17 C12 1.3900
C17 C16 1.3900
C12 C13 1.3900
C13 C14 1.3900
C13 H13 0.9500
C14 C15 1.3900
C14 H14 0.9500
C15 C16 1.3900
C15 C20 1.563(11)
C16 H16 0.9500
C20 H20A 0.9900
C20 H20B 0.9900
C21 H21A 0.9800
C21 H21B 0.9800
C21 H21C 0.9800
C22 C23 1.531(17)
C22 H22A 0.9900
C22 H22B 0.9900
C23 H23A 0.9900
C23 H23B 0.9900
C24 H24A 0.9800
C24 H24B 0.9800
C24 H24C 0.9800
C25 C26 1.492(17)
C25 H25A 0.9900
C25 H25B 0.9900
C26 H26A 0.9900
C26 H26B 0.9900
C27 H27A 0.9800
C27 H27B 0.9800
C27 H27C 0.9800
C28 C29 1.459(16)
C28 H28A 0.9900
C28 H28B 0.9900
C29 C30 1.385(17)
C29 C39 1.471(18)
C30 C31 1.445(17)
C30 H30 0.9500
C31 C32 1.389(17)
C31 C37 1.420(16)
C32 C33 1.385(19)
C32 H32 0.9500
C33 C35 1.429(18)
C33 H33 0.9500
C35 C36 1.272(17)
C36 C37 1.544(19)
C36 H36 0.9500
C37 C38 1.339(18)
C38 C39 1.357(19)
C38 H38 0.9500
C39 H39 0.9500
C40 C41 1.55(2)
C41 H41A 0.9800
C41 H41B 0.9800
C41 H41C 0.9800
O3 C42 0.91(2)
O1T C1T 1.150(12)
C1T O2T 1.192(14)
C1T C2T 1.538(16)
C2T H2TA 0.9800
C2T H2TB 0.9800
C2T H2TC 0.9800
O1S C1S 1.24(2)
C1S O2S 1.27(2)
C1S C2S 1.51(2)
C2S H2SA 0.9800
C2S H2SB 0.9800
C2S H2SC 0.9800
C43 C42 1.57(3)
C43 H43A 0.9800
C43 H43B 0.9800
C43 H43C 0.9800
O4 C42 1.44(3)

loop_
_geom_torsion_atom_site_label_1
_geom_torsion_atom_site_label_2
_geom_torsion_atom_site_label_3
_geom_torsion_atom_site_label_4
_geom_torsion
C2 N1 C1 C35 173.9(11)
C3 N1 C1 C35 54.7(13)
Pd1 N1 C1 C35 -67.6(12)
C2 N1 C3 C4 83.7(11)
C1 N1 C3 C4 -158.1(9)
Pd1 N1 C3 C4 -29.0(10)
C5 N2 C4 C3 72.3(10)
C6 N2 C4 C3 -162.0(8)
Pd1 N2 C4 C3 -49.4(10)
N1 C3 C4 N2 53.5(12)
C5 N2 C6 C7 -74.6(10)
C4 N2 C6 C7 159.6(8)
Pd1 N2 C6 C7 46.8(9)
C8 N3 C7 C6 -80.3(10)
C9 N3 C7 C6 163.9(8)
Pd1 N3 C7 C6 29.5(10)
N2 C6 C7 N3 -52.3(11)
C7 N3 C9 C10 -43.3(12)
C8 N3 C9 C10 -161.1(9)
Pd1 N3 C9 C10 83.6(10)
C12 C11 C10 C19 0.0
C12 C11 C10 C9 173.5(6)
N3 C9 C10 C19 85.9(9)
N3 C9 C10 C11 -87.9(9)
C11 C10 C19 C18 0.0
C9 C10 C19 C18 -174.2(6)
C10 C19 C18 C17 0.0
C19 C18 C17 C12 0.0
C19 C18 C17 C16 180.0
C18 C17 C12 C13 180.0
C16 C17 C12 C13 0.0
C18 C17 C12 C11 0.0
C16 C17 C12 C11 180.0
C10 C11 C12 C13 180.0
C10 C11 C12 C17 0.0
C17 C12 C13 C14 0.0
C11 C12 C13 C14 180.0
C12 C13 C14 C15 0.0
C13 C14 C15 C16 0.0
C13 C14 C15 C20 -173.0(6)
C14 C15 C16 C17 0.0
C20 C15 C16 C17 171.4(7)
C12 C17 C16 C15 0.0
C18 C17 C16 C15 180.0
C22 N4 C20 C15 59.2(11)
C21 N4 C20 C15 178.4(9)
Pd2 N4 C20 C15 -64.2(11)
C14 C15 C20 N4 82.3(9)
C16 C15 C20 N4 -89.8(9)
C20 N4 C22 C23 -157.7(9)
C21 N4 C22 C23 84.4(12)
Pd2 N4 C22 C23 -27.9(11)
C24 N5 C23 C22 75.5(14)
C25 N5 C23 C22 -163.0(12)
Pd2 N5 C23 C22 -46.0(13)
N4 C22 C23 N5 49.8(15)
C24 N5 C25 C26 -74.3(14)
C23 N5 C25 C26 164.0(13)
Pd2 N5 C25 C26 47.6(13)
C28 N6 C26 C25 164.1(10)
C27 N6 C26 C25 -75.4(13)
Pd2 N6 C26 C25 33.6(12)
N5 C25 C26 N6 -54.0(15)
C26 N6 C28 C29 -49.0(14)
C27 N6 C28 C29 -172.6(11)
Pd2 N6 C28 C29 75.1(13)
N6 C28 C29 C30 97.6(13)
N6 C28 C29 C39 -80.7(14)
C28 C29 C30 C31 -176.9(10)
C39 C29 C30 C31 1.5(16)
C29 C30 C31 C32 -179.9(10)
C29 C30 C31 C37 0.1(16)
C37 C31 C32 C33 2.4(17)
C30 C31 C32 C33 -177.7(10)
C31 C32 C33 C35 -1.2(18)
C32 C33 C35 C36 -0.8(19)
C32 C33 C35 C1 178.0(11)
N1 C1 C35 C36 75.5(15)
N1 C1 C35 C33 -103.2(12)
C33 C35 C36 C37 1.5(18)
C1 C35 C36 C37 -177.2(10)
C32 C31 C37 C38 178.7(12)
C30 C31 C37 C38 -1.2(17)
C32 C31 C37 C36 -1.7(15)
C30 C31 C37 C36 178.3(9)
C35 C36 C37 C38 179.3(12)
C35 C36 C37 C31 -0.3(16)
C31 C37 C38 C39 1(2)
C36 C37 C38 C39 -179.0(11)
C37 C38 C39 C29 1(2)
C30 C29 C39 C38 -2.3(19)
C28 C29 C39 C38 176.2(13)
Pd1 O1 C40 O2 6(3)
Pd1 O1 C40 C41 -173.1(9)
Pd2 O3 C42 O4 16(5)
Pd2 O3 C42 C43 174.2(18)
